data_7112246
loop_
_publ_author_name
'Chia-Cheng Tai'
'Ming-Shiuan Yu'
'Yi-Lin Chen'
'Wen-Hang Chuang'
'Ting-Hua Lin'
'Glenn P. A. Yap'
'Tiow-Gan Ong'

_publ_section_title
;
 Synthesis of a guanidine NHC complex and its application in borylation
 reactions
;
_journal_name_full Chem.Commun.
_journal_page_first 4344
_journal_paper_doi 10.1039/C4CC00550C
_journal_volume 50
_journal_year 2014
_chemical_formula_moiety 'C22 H35 Cl Cu N5'
_chemical_formula_sum 'C22 H35 Cl Cu N5'
_chemical_formula_weight 468.54
_chemical_name_systematic
;
 ? 
;
_space_group_crystal_system triclinic
_space_group_IT_number 2
_space_group_name_Hall '-P 1'
_space_group_name_H-M_alt 'P -1'
_symmetry_space_group_name_Hall '-P 1'
_symmetry_space_group_name_H-M 'P -1'
_atom_sites_solution_hydrogens geom
_atom_sites_solution_primary direct
_atom_sites_solution_secondary difmap
_audit_creation_date 2012-09-19
_audit_creation_method
;
  Olex2 1.2
  (compiled 2012.05.09 svn.r2324, GUI svn.r4230)
;
_cell_angle_alpha 89.4670(10)
_cell_angle_beta 81.9140(10)
_cell_angle_gamma 84.4510(10)
_cell_formula_units_Z 2
_cell_length_a 9.40560(10)
_cell_length_b 10.6321(2)
_cell_length_c 12.2114(2)
_cell_measurement_temperature 100.15
_cell_volume 1203.34(3)
_computing_molecular_graphics
;
O. V. Dolomanov, L. J. Bourhis, R. J. Gildea, J. A. K. Howard and H. Puschmann,
OLEX2: a complete structure solution, refinement and analysis program.
J. Appl. Cryst. (2009). 42, 339-341.
;
_computing_publication_material
;
O. V. Dolomanov, L. J. Bourhis, R. J. Gildea, J. A. K. Howard and H. Puschmann,
OLEX2: a complete structure solution, refinement and analysis program.
J. Appl. Cryst. (2009). 42, 339-341.
;
_computing_structure_refinement
;
SHELXL, G.M. Sheldrick, Acta Cryst.
(2008). A64, 112-122
;
_computing_structure_solution
;
SHELXS, G.M. Sheldrick, Acta Cryst.
(2008). A64, 112-122
;
_diffrn_ambient_temperature 100.15
_diffrn_measured_fraction_theta_full 0.992
_diffrn_measured_fraction_theta_max 0.991
_diffrn_radiation_monochromator graphite
_diffrn_radiation_type MoK\a
_diffrn_radiation_wavelength 0.71073
_diffrn_reflns_av_R_equivalents 0.0152
_diffrn_reflns_av_unetI/netI 0.0140
_diffrn_reflns_limit_h_max 12
_diffrn_reflns_limit_h_min -12
_diffrn_reflns_limit_k_max 13
_diffrn_reflns_limit_k_min -13
_diffrn_reflns_limit_l_max 14
_diffrn_reflns_limit_l_min -15
_diffrn_reflns_number 19494
_diffrn_reflns_theta_full 25.00
_diffrn_reflns_theta_max 27.10
_diffrn_reflns_theta_min 1.68
_diffrn_source 'fine-focus sealed tube'
_exptl_absorpt_coefficient_mu 1.036
_exptl_absorpt_correction_T_max 0.9703
_exptl_absorpt_correction_T_min 0.9141
_exptl_absorpt_correction_type multi-scan
_exptl_absorpt_process_details
;
SADABS-2008/1 (Bruker,2008) was used for absorption correction.
wR2(int) was 0.0324 before and 0.0269 after correction.
The Ratio of minimum to maximum transmission is 0.9421.
The \l/2 correction factor is 0.0015.
;
_exptl_crystal_colour 'clear colourless'
_exptl_crystal_colour_lustre clear
_exptl_crystal_colour_primary colourless
_exptl_crystal_density_diffrn 1.293
_exptl_crystal_density_method 'not measured'
_exptl_crystal_description prism
_exptl_crystal_F_000 496
_exptl_crystal_recrystallization_method
;
CH2Cl2 solution and crystallized at room temperature
;
_exptl_crystal_size_max 0.4
_exptl_crystal_size_mid 0.38
_exptl_crystal_size_min 0.34
_refine_diff_density_max 0.392
_refine_diff_density_min -0.222
_refine_diff_density_rms 0.046
_refine_ls_extinction_method none
_refine_ls_goodness_of_fit_ref 1.053
_refine_ls_hydrogen_treatment mixed
_refine_ls_matrix_type full
_refine_ls_number_parameters 274
_refine_ls_number_reflns 5273
_refine_ls_number_restraints 0
_refine_ls_restrained_S_all 1.053
_refine_ls_R_factor_all 0.0234
_refine_ls_R_factor_gt 0.0223
_refine_ls_shift/su_max 0.000
_refine_ls_shift/su_mean 0.000
_refine_ls_structure_factor_coef Fsqd
_refine_ls_weighting_details 'calc w=1/[\s^2^(Fo^2^)+(0.0346P)^2^+0.4605P] where P=(Fo^2^+2Fc^2^)/3'
_refine_ls_weighting_scheme calc
_refine_ls_wR_factor_gt 0.0623
_refine_ls_wR_factor_ref 0.0631
_reflns_number_gt 5029
_reflns_number_total 5273
_reflns_threshold_expression >2sigma(I)
_cod_data_source_file c4cc00550c2.cif
_cod_data_source_block i13870
_cod_database_code 7112246

loop_
_space_group_symop_id
_space_group_symop_operation_xyz
1 'x, y, z'
2 '-x, -y, -z'

loop_
_atom_site_label
_atom_site_type_symbol
_atom_site_fract_x
_atom_site_fract_y
_atom_site_fract_z
_atom_site_U_iso_or_equiv
_atom_site_adp_type
_atom_site_occupancy
_atom_site_symmetry_multiplicity
_atom_site_calc_flag
_atom_site_refinement_flags
Cu1 Cu 0.084800(14) -0.007993(13) 0.309188(12) 0.01563(5) Uani 1 1 d .
Cl1 Cl 0.24980(3) -0.15711(3) 0.27795(3) 0.02399(8) Uani 1 1 d .
N1 N -0.18091(10) 0.15736(9) 0.30089(8) 0.01465(19) Uani 1 1 d .
N2 N -0.06005(10) 0.21675(9) 0.42338(8) 0.01453(19) Uani 1 1 d .
N3 N 0.23873(10) 0.31401(9) 0.35710(8) 0.01448(19) Uani 1 1 d .
N4 N 0.18110(10) 0.52348(10) 0.30529(8) 0.01467(19) Uani 1 1 d .
H4 H 0.2123(17) 0.5935(16) 0.2920(13) 0.020(4) Uiso 1 1 d .
N5 N 0.42817(10) 0.43504(9) 0.29985(8) 0.0154(2) Uani 1 1 d .
C1 C -0.17001(13) 0.11177(12) 0.10422(11) 0.0191(2) Uani 1 1 d .
C2 C -0.21216(14) 0.04103(13) 0.02132(11) 0.0224(3) Uani 1 1 d .
H2 H -0.1759 0.0567 -0.0536 0.027 Uiso 1 1 calc R
C3 C -0.30610(14) -0.05216(13) 0.04518(11) 0.0229(3) Uani 1 1 d .
C4 C -0.35822(14) -0.07478(12) 0.15521(11) 0.0209(3) Uani 1 1 d .
H4A H -0.4229 -0.1378 0.1720 0.025 Uiso 1 1 calc R
C5 C -0.31803(13) -0.00739(11) 0.24158(10) 0.0174(2) Uani 1 1 d .
C6 C -0.22391(12) 0.08522(11) 0.21362(10) 0.0157(2) Uani 1 1 d .
C7 C -0.06944(15) 0.21299(13) 0.07659(11) 0.0244(3) Uani 1 1 d .
H7A H -0.1199 0.2955 0.0996 0.037 Uiso 1 1 calc R
H7B H -0.0376 0.2132 -0.0033 0.037 Uiso 1 1 calc R
H7C H 0.0146 0.1962 0.1156 0.037 Uiso 1 1 calc R
C8 C -0.35116(16) -0.12588(14) -0.04681(13) 0.0308(3) Uani 1 1 d .
H8A H -0.3702 -0.0686 -0.1075 0.046 Uiso 1 1 calc R
H8B H -0.4388 -0.1657 -0.0190 0.046 Uiso 1 1 calc R
H8C H -0.2737 -0.1913 -0.0737 0.046 Uiso 1 1 calc R
C9 C -0.37250(14) -0.03727(12) 0.35980(11) 0.0219(3) Uani 1 1 d .
H9A H -0.3038 -0.1002 0.3882 0.033 Uiso 1 1 calc R
H9B H -0.4664 -0.0710 0.3636 0.033 Uiso 1 1 calc R
H9C H -0.3827 0.0399 0.4046 0.033 Uiso 1 1 calc R
C10 C -0.05780(12) 0.12697(11) 0.34534(10) 0.0142(2) Uani 1 1 d .
C11 C -0.25885(13) 0.26420(11) 0.35064(10) 0.0167(2) Uani 1 1 d .
H11 H -0.3482 0.3033 0.3337 0.020 Uiso 1 1 calc R
C12 C -0.18221(13) 0.30149(11) 0.42800(10) 0.0170(2) Uani 1 1 d .
H12 H -0.2072 0.3722 0.4763 0.020 Uiso 1 1 calc R
C13 C 0.05094(12) 0.22301(11) 0.49480(10) 0.0161(2) Uani 1 1 d .
H13A H 0.1120 0.1415 0.4905 0.019 Uiso 1 1 calc R
H13B H 0.0039 0.2350 0.5722 0.019 Uiso 1 1 calc R
C14 C 0.14674(13) 0.32920(11) 0.46465(10) 0.0160(2) Uani 1 1 d .
H14A H 0.0846 0.4098 0.4645 0.019 Uiso 1 1 calc R
H14B H 0.2092 0.3355 0.5228 0.019 Uiso 1 1 calc R
C15 C 0.34998(13) 0.20788(11) 0.35608(11) 0.0191(2) Uani 1 1 d .
H15A H 0.4114 0.2037 0.2842 0.029 Uiso 1 1 calc R
H15B H 0.3042 0.1291 0.3688 0.029 Uiso 1 1 calc R
H15C H 0.4089 0.2197 0.4146 0.029 Uiso 1 1 calc R
C16 C 0.29232(12) 0.42851(11) 0.31781(9) 0.0137(2) Uani 1 1 d .
C17 C 0.08348(13) 0.49729(12) 0.22469(10) 0.0173(2) Uani 1 1 d .
H17 H 0.0382 0.4180 0.2472 0.021 Uiso 1 1 calc R
C18 C 0.16599(15) 0.47888(14) 0.10843(11) 0.0244(3) Uani 1 1 d .
H18A H 0.2039 0.5583 0.0827 0.037 Uiso 1 1 calc R
H18B H 0.1010 0.4536 0.0584 0.037 Uiso 1 1 calc R
H18C H 0.2462 0.4130 0.1095 0.037 Uiso 1 1 calc R
C19 C -0.03488(14) 0.60543(14) 0.22771(11) 0.0251(3) Uani 1 1 d .
H19A H -0.0940 0.6089 0.3006 0.038 Uiso 1 1 calc R
H19B H -0.0956 0.5920 0.1707 0.038 Uiso 1 1 calc R
H19C H 0.0085 0.6852 0.2138 0.038 Uiso 1 1 calc R
C20 C 0.48863(12) 0.54689(11) 0.24820(11) 0.0181(2) Uani 1 1 d .
H20 H 0.4096 0.6055 0.2237 0.022 Uiso 1 1 calc R
C21 C 0.59823(14) 0.50389(13) 0.14808(11) 0.0254(3) Uani 1 1 d .
H21A H 0.6764 0.4475 0.1724 0.038 Uiso 1 1 calc R
H21B H 0.6380 0.5778 0.1115 0.038 Uiso 1 1 calc R
H21C H 0.5506 0.4588 0.0961 0.038 Uiso 1 1 calc R
C22 C 0.55854(15) 0.61257(12) 0.33383(12) 0.0245(3) Uani 1 1 d .
H22A H 0.4838 0.6476 0.3926 0.037 Uiso 1 1 calc R
H22B H 0.6108 0.6810 0.2985 0.037 Uiso 1 1 calc R
H22C H 0.6261 0.5515 0.3656 0.037 Uiso 1 1 calc R

loop_
_atom_site_aniso_label
_atom_site_aniso_U_11
_atom_site_aniso_U_22
_atom_site_aniso_U_33
_atom_site_aniso_U_23
_atom_site_aniso_U_13
_atom_site_aniso_U_12
Cu1 0.01340(8) 0.01368(8) 0.01911(9) 0.00060(6) -0.00149(6) 0.00098(5)
Cl1 0.01815(14) 0.01623(14) 0.03484(18) 0.00185(12) 0.00226(12) 0.00334(11)
N1 0.0138(5) 0.0138(5) 0.0160(5) 0.0001(4) -0.0017(4) -0.0004(4)
N2 0.0126(4) 0.0146(5) 0.0163(5) 0.0013(4) -0.0013(4) -0.0020(4)
N3 0.0132(4) 0.0140(5) 0.0155(5) -0.0004(4) 0.0009(4) -0.0017(4)
N4 0.0122(4) 0.0148(5) 0.0175(5) 0.0002(4) -0.0032(4) -0.0020(4)
N5 0.0133(5) 0.0159(5) 0.0170(5) 0.0013(4) -0.0015(4) -0.0021(4)
C1 0.0175(6) 0.0183(6) 0.0205(6) 0.0007(5) -0.0019(5) 0.0016(4)
C2 0.0242(6) 0.0247(6) 0.0174(6) -0.0012(5) -0.0030(5) 0.0029(5)
C3 0.0222(6) 0.0222(6) 0.0247(7) -0.0051(5) -0.0093(5) 0.0047(5)
C4 0.0196(6) 0.0174(6) 0.0270(7) -0.0005(5) -0.0083(5) -0.0012(5)
C5 0.0155(5) 0.0158(5) 0.0208(6) 0.0017(4) -0.0046(5) 0.0016(4)
C6 0.0147(5) 0.0150(5) 0.0175(6) -0.0013(4) -0.0045(4) 0.0016(4)
C7 0.0256(6) 0.0237(6) 0.0223(6) 0.0022(5) 0.0029(5) -0.0038(5)
C8 0.0321(7) 0.0319(8) 0.0302(8) -0.0109(6) -0.0133(6) 0.0018(6)
C9 0.0232(6) 0.0203(6) 0.0227(6) 0.0037(5) -0.0031(5) -0.0048(5)
C10 0.0130(5) 0.0144(5) 0.0152(5) 0.0027(4) -0.0006(4) -0.0029(4)
C11 0.0139(5) 0.0147(5) 0.0202(6) 0.0005(4) 0.0001(4) 0.0010(4)
C12 0.0148(5) 0.0150(5) 0.0200(6) -0.0009(4) 0.0002(4) 0.0004(4)
C13 0.0151(5) 0.0191(6) 0.0148(5) 0.0025(4) -0.0028(4) -0.0045(4)
C14 0.0157(5) 0.0187(6) 0.0138(5) -0.0011(4) -0.0005(4) -0.0043(4)
C15 0.0169(6) 0.0140(5) 0.0254(6) 0.0000(5) -0.0001(5) -0.0010(4)
C16 0.0152(5) 0.0149(5) 0.0109(5) -0.0016(4) -0.0020(4) -0.0016(4)
C17 0.0153(5) 0.0213(6) 0.0163(6) 0.0011(4) -0.0046(4) -0.0036(4)
C18 0.0241(6) 0.0307(7) 0.0174(6) -0.0031(5) -0.0037(5) 0.0048(5)
C19 0.0147(6) 0.0374(8) 0.0224(7) -0.0039(5) -0.0048(5) 0.0048(5)
C20 0.0124(5) 0.0171(6) 0.0240(6) 0.0049(5) -0.0001(5) -0.0012(4)
C21 0.0214(6) 0.0295(7) 0.0231(7) 0.0045(5) 0.0042(5) -0.0034(5)
C22 0.0227(6) 0.0191(6) 0.0321(7) -0.0010(5) -0.0020(5) -0.0066(5)

loop_
_atom_type_symbol
_atom_type_description
_atom_type_scat_dispersion_real
_atom_type_scat_dispersion_imag
_atom_type_scat_source
C C 0.0033 0.0016 'International Tables Vol C Tables 4.2.6.8 and 6.1.1.4'
H H 0.0000 0.0000 'International Tables Vol C Tables 4.2.6.8 and 6.1.1.4'
Cl Cl 0.1484 0.1585 'International Tables Vol C Tables 4.2.6.8 and 6.1.1.4'
Cu Cu 0.3201 1.2651 'International Tables Vol C Tables 4.2.6.8 and 6.1.1.4'
N N 0.0061 0.0033 'International Tables Vol C Tables 4.2.6.8 and 6.1.1.4'

loop_
_geom_angle_atom_site_label_1
_geom_angle_atom_site_label_2
_geom_angle_atom_site_label_3
_geom_angle
C10 Cu1 Cl1 176.39(4)
C10 N1 C6 123.37(10)
C10 N1 C11 111.48(10)
C11 N1 C6 125.15(10)
C10 N2 C12 111.46(10)
C10 N2 C13 124.43(10)
C12 N2 C13 124.10(10)
C15 N3 C14 112.23(9)
C16 N3 C14 112.56(9)
C16 N3 C15 113.90(9)
C16 N4 C17 116.32(10)
C16 N5 C20 121.07(10)
C2 C1 C6 117.62(12)
C2 C1 C7 120.96(12)
C6 C1 C7 121.42(11)
C1 C2 C3 121.79(12)
C2 C3 C8 120.41(13)
C4 C3 C2 118.70(12)
C4 C3 C8 120.89(13)
C3 C4 C5 121.77(12)
C4 C5 C6 117.45(11)
C4 C5 C9 120.38(11)
C6 C5 C9 122.15(11)
C1 C6 N1 118.43(11)
C5 C6 N1 118.91(11)
C5 C6 C1 122.65(11)
N1 C10 Cu1 128.87(9)
N2 C10 Cu1 127.01(9)
N2 C10 N1 104.12(10)
C12 C11 N1 106.23(10)
C11 C12 N2 106.71(11)
N2 C13 C14 113.35(9)
N3 C14 C13 114.77(10)
N4 C16 N3 112.29(10)
N5 C16 N3 119.29(10)
N5 C16 N4 128.41(11)
N4 C17 C18 111.20(10)
N4 C17 C19 108.99(10)
C19 C17 C18 110.84(10)
N5 C20 C21 108.41(10)
N5 C20 C22 108.07(10)
C22 C20 C21 111.58(10)

loop_
_geom_bond_atom_site_label_1
_geom_bond_atom_site_label_2
_geom_bond_distance
Cu1 Cl1 2.1062(3)
Cu1 C10 1.8777(12)
N1 C6 1.4436(15)
N1 C10 1.3569(15)
N1 C11 1.3868(15)
N2 C10 1.3517(16)
N2 C12 1.3847(15)
N2 C13 1.4579(15)
N3 C14 1.4687(15)
N3 C15 1.4617(15)
N3 C16 1.4163(14)
N4 C16 1.4053(15)
N4 C17 1.4827(15)
N5 C16 1.2743(15)
N5 C20 1.4667(15)
C1 C2 1.3901(18)
C1 C6 1.3970(17)
C1 C7 1.5057(17)
C2 C3 1.392(2)
C3 C4 1.3910(19)
C3 C8 1.5068(18)
C4 C5 1.3955(18)
C5 C6 1.3954(17)
C5 C9 1.5040(17)
C11 C12 1.3502(17)
C13 C14 1.5225(16)
C17 C18 1.5237(17)
C17 C19 1.5180(17)
C20 C21 1.5268(18)
C20 C22 1.5196(18)
